data_4022268
loop_
_publ_author_name
'Alan Armstrong'
'Ghafoor Ahmed'
'Bel\'en Dom\'inguez-Fern\'andez'
'Barry R. Hayter'
'J. Steven Wailes'

_publ_section_title
;
 Enantioselective Epoxidation of Alkenes Catalyzed by
 2-Fluoro-N-Carbethoxytropinone and Related Tropinone Derivatives
;
_journal_name_full 'Journal of Organic Chemistry'
_journal_page_first 8610
_journal_page_last 8617
_journal_paper_doi 10.1021/jo026322y
_journal_volume 67
_journal_year 2002
_chemical_formula_moiety 'C10 H14 F N O3'
_chemical_formula_sum 'C10 H14 F N O3'
_chemical_formula_weight 215.22
_chemical_name_systematic
; 
 ? 
;
_space_group_IT_number 19
_symmetry_cell_setting orthorhombic
_symmetry_space_group_name_Hall 'P 2ac 2ab'
_symmetry_space_group_name_H-M 'P 21 21 21'
_atom_sites_solution_hydrogens geom
_atom_sites_solution_primary direct
_audit_creation_method SHELXL-97
_cell_angle_alpha 90.00
_cell_angle_beta 90.00
_cell_angle_gamma 90.00
_cell_formula_units_Z 4
_cell_length_a 6.439(2)
_cell_length_b 7.680(2)
_cell_length_c 20.619(5)
_cell_measurement_reflns_used 23
_cell_measurement_temperature 150(2)
_cell_measurement_theta_max 17.20
_cell_measurement_theta_min 12.65
_cell_volume 1019.7(4)
_computing_cell_refinement 'STADI4 (Stoe & Cie, 1997a)'
_computing_data_collection 'STADI4 (Stoe & Cie, 1997a)'
_computing_data_reduction 'X-RED (Stoe & Cie, 1997b)'
_computing_molecular_graphics 'SHELXTL/PC version 5.03 (Sheldrick, 1995)'
_computing_publication_material 'SHELXL-97; PLATON (Spek, 2002)'
_computing_structure_refinement 'SHELXL-97 (Sheldrick, 1997)'
_computing_structure_solution 'SHELXS-97 (Sheldrick, 1990)'
_diffrn_ambient_temperature 150(2)
_diffrn_measured_fraction_theta_full 0.999
_diffrn_measured_fraction_theta_max 0.999
_diffrn_measurement_device_type 'Stoe Stadi-4 four-circle'
_diffrn_measurement_method \w-\q
_diffrn_radiation_monochromator graphite
_diffrn_radiation_source 'fine-focus sealed tube'
_diffrn_radiation_type MoK\a
_diffrn_radiation_wavelength 0.71073
_diffrn_reflns_av_R_equivalents 0.018
_diffrn_reflns_av_sigmaI/netI 0.020
_diffrn_reflns_limit_h_max 7
_diffrn_reflns_limit_h_min -7
_diffrn_reflns_limit_k_max 9
_diffrn_reflns_limit_k_min -9
_diffrn_reflns_limit_l_max 24
_diffrn_reflns_limit_l_min -24
_diffrn_reflns_number 2190
_diffrn_reflns_theta_full 25.02
_diffrn_reflns_theta_max 25.02
_diffrn_reflns_theta_min 2.83
_diffrn_standards_decay_% 'variation +/-3.8'
_diffrn_standards_interval_time 60
_diffrn_standards_number 3
_exptl_absorpt_coefficient_mu 0.115
_exptl_absorpt_correction_type none
_exptl_crystal_colour colourless
_exptl_crystal_density_diffrn 1.402
_exptl_crystal_density_method 'not measured'
_exptl_crystal_description 'irregular block'
_exptl_crystal_F_000 456
_exptl_crystal_size_max 0.50
_exptl_crystal_size_mid 0.47
_exptl_crystal_size_min 0.42
_refine_diff_density_max 0.16
_refine_diff_density_min -0.14
_refine_diff_density_rms 0.03
_refine_ls_abs_structure_details 'Flack H D (1983), Acta Cryst. A39, 876-881'
_refine_ls_extinction_coef 0.016(3)
_refine_ls_extinction_expression Fc^*^=kFc[1+0.001xFc^2^\l^3^/sin(2\q)]^-1/4^
_refine_ls_extinction_method SHELXL
_refine_ls_goodness_of_fit_ref 1.059
_refine_ls_hydrogen_treatment 'riding model'
_refine_ls_matrix_type full
_refine_ls_number_parameters 137
_refine_ls_number_reflns 1075
_refine_ls_number_restraints 0
_refine_ls_restrained_S_all 1.059
_refine_ls_R_factor_all 0.0324
_refine_ls_R_factor_gt 0.0296
_refine_ls_shift/su_max 0.001
_refine_ls_shift/su_mean 0.000
_refine_ls_structure_factor_coef Fsqd
_refine_ls_weighting_details 'calc w=1/[\s^2^(Fo^2^)+(0.043P)^2^+0.257P] where P=(Fo^2^+2Fc^2^)/3'
_refine_ls_weighting_scheme calc
_refine_ls_wR_factor_gt 0.0763
_refine_ls_wR_factor_ref 0.0789
_reflns_number_gt 1702
_reflns_number_total 1795
_reflns_threshold_expression >2sigma(I)
_cod_data_source_file jo026322y_s2.cif
_cod_data_source_block DICYNF
_cod_depositor_comments
;
The following automatic conversions were performed:

'_atom_sites_solution_hydrogens' value 'geometrically placed' was
changed to 'geom'.

Automatic conversion script
Id: cif_fix_values 6452 2018-10-05 10:23:21Z andrius 
;
_cod_database_code 4022268

loop_
_symmetry_equiv_pos_as_xyz
'x, y, z'
'-x+1/2, -y, z+1/2'
'-x, y+1/2, -z+1/2'
'x+1/2, -y+1/2, -z'

loop_
_atom_site_label
_atom_site_type_symbol
_atom_site_fract_x
_atom_site_fract_y
_atom_site_fract_z
_atom_site_U_iso_or_equiv
_atom_site_adp_type
_atom_site_occupancy
_atom_site_symmetry_multiplicity
_atom_site_calc_flag
_atom_site_refinement_flags
F1 F 1.0073(2) 0.4552(2) 0.20152(6) 0.0512(5) Uani 1 1 d .
O1 O 1.3182(3) 0.6897(2) 0.12214(9) 0.0505(5) Uani 1 1 d .
O2 O 0.9229(3) 0.04324(19) 0.09427(7) 0.0334(4) Uani 1 1 d .
O3 O 0.6744(2) 0.18637(19) 0.15098(7) 0.0297(4) Uani 1 1 d .
C1 C 0.8151(3) 0.5058(2) 0.10516(10) 0.0262(5) Uani 1 1 d .
H1 H 0.6765 0.5053 0.1270 0.031 Uiso 1 1 calc R
C2 C 0.9857(3) 0.5719(3) 0.14945(10) 0.0337(5) Uani 1 1 d .
H2 H 0.9517 0.6913 0.1657 0.040 Uiso 1 1 calc R
C3 C 1.1968(3) 0.5718(3) 0.11478(11) 0.0319(5) Uani 1 1 d .
C4 C 1.2381(3) 0.4174(3) 0.07196(11) 0.0319(5) Uani 1 1 d .
H4A H 1.2885 0.3191 0.0988 0.038 Uiso 1 1 calc R
H4B H 1.3482 0.4471 0.0403 0.038 Uiso 1 1 calc R
C5 C 1.0418(3) 0.3619(3) 0.03554(9) 0.0244(5) Uani 1 1 d .
H5 H 1.0674 0.2557 0.0086 0.029 Uiso 1 1 calc R
C6 C 0.9526(4) 0.5103(3) -0.00534(10) 0.0318(5) Uani 1 1 d .
H6A H 0.8699 0.4642 -0.0420 0.038 Uiso 1 1 calc R
H6B H 1.0649 0.5850 -0.0227 0.038 Uiso 1 1 calc R
C7 C 0.8136(3) 0.6131(3) 0.04230(11) 0.0323(5) Uani 1 1 d .
H7A H 0.8706 0.7311 0.0499 0.039 Uiso 1 1 calc R
H7B H 0.6707 0.6242 0.0251 0.039 Uiso 1 1 calc R
N8 N 0.8743(3) 0.3332(2) 0.08196(8) 0.0230(4) Uani 1 1 d .
C9 C 0.8339(3) 0.1763(3) 0.10868(10) 0.0237(4) Uani 1 1 d .
C10 C 0.6170(4) 0.0234(3) 0.18200(10) 0.0333(5) Uani 1 1 d .
H10A H 0.7296 -0.0166 0.2111 0.040 Uiso 1 1 calc R
H10B H 0.5918 -0.0677 0.1489 0.040 Uiso 1 1 calc R
C11 C 0.4223(5) 0.0575(4) 0.22022(13) 0.0549(8) Uani 1 1 d .
H11A H 0.3071 0.0803 0.1904 0.082 Uiso 1 1 calc R
H11B H 0.4433 0.1589 0.2483 0.082 Uiso 1 1 calc R
H11C H 0.3897 -0.0446 0.2469 0.082 Uiso 1 1 calc R

loop_
_atom_site_aniso_label
_atom_site_aniso_U_11
_atom_site_aniso_U_22
_atom_site_aniso_U_33
_atom_site_aniso_U_23
_atom_site_aniso_U_13
_atom_site_aniso_U_12
F1 0.0401(8) 0.0830(12) 0.0305(6) -0.0047(7) -0.0003(6) -0.0014(9)
O1 0.0295(8) 0.0462(10) 0.0758(13) -0.0224(10) 0.0020(9) -0.0093(9)
O2 0.0363(8) 0.0214(7) 0.0424(8) -0.0002(7) 0.0061(7) 0.0040(7)
O3 0.0295(7) 0.0272(7) 0.0324(7) 0.0055(6) 0.0075(6) -0.0025(7)
C1 0.0189(9) 0.0216(10) 0.0381(11) -0.0056(9) 0.0051(10) 0.0009(9)
C2 0.0276(11) 0.0354(11) 0.0381(11) -0.0131(10) 0.0036(10) 0.0004(11)
C3 0.0206(10) 0.0343(11) 0.0406(11) -0.0088(11) -0.0040(9) -0.0006(10)
C4 0.0202(10) 0.0335(11) 0.0420(11) -0.0083(11) 0.0023(9) 0.0025(9)
C5 0.0225(10) 0.0216(9) 0.0291(10) -0.0036(8) 0.0063(8) -0.0026(9)
C6 0.0335(11) 0.0280(10) 0.0340(10) 0.0046(9) 0.0015(10) -0.0098(10)
C7 0.0241(10) 0.0247(10) 0.0481(12) 0.0065(10) -0.0010(10) -0.0008(9)
N8 0.0232(8) 0.0196(8) 0.0263(8) -0.0018(7) 0.0058(7) 0.0006(7)
C9 0.0221(9) 0.0250(10) 0.0239(9) -0.0007(8) -0.0028(9) -0.0018(9)
C10 0.0399(12) 0.0292(10) 0.0307(10) 0.0077(9) 0.0005(10) -0.0068(10)
C11 0.0666(19) 0.0437(14) 0.0545(14) 0.0088(13) 0.0323(14) -0.0102(16)

loop_
_atom_type_symbol
_atom_type_description
_atom_type_scat_dispersion_real
_atom_type_scat_dispersion_imag
_atom_type_scat_source
C C 0.0033 0.0016 'International Tables Vol C Tables 4.2.6.8 and 6.1.1.4'
H H 0.0000 0.0000 'International Tables Vol C Tables 4.2.6.8 and 6.1.1.4'
N N 0.0061 0.0033 'International Tables Vol C Tables 4.2.6.8 and 6.1.1.4'
O O 0.0106 0.0060 'International Tables Vol C Tables 4.2.6.8 and 6.1.1.4'
F F 0.0171 0.0103 'International Tables Vol C Tables 4.2.6.8 and 6.1.1.4'

loop_
_geom_angle_atom_site_label_1
_geom_angle_atom_site_label_2
_geom_angle_atom_site_label_3
_geom_angle
C9 O3 C10 115.37(16)
N8 C1 C2 108.21(17)
N8 C1 C7 102.26(16)
C2 C1 C7 109.48(17)
F1 C2 C1 108.56(18)
F1 C2 C3 105.52(18)
C1 C2 C3 111.14(16)
O1 C3 C4 123.5(2)
O1 C3 C2 121.0(2)
C4 C3 C2 115.50(19)
C3 C4 C5 111.21(17)
N8 C5 C6 101.32(16)
N8 C5 C4 109.32(15)
C6 C5 C4 111.90(17)
C5 C6 C7 104.36(16)
C1 C7 C6 104.98(16)
C9 N8 C5 122.99(17)
C9 N8 C1 128.81(15)
C5 N8 C1 105.71(16)
O2 C9 O3 124.64(19)
O2 C9 N8 124.27(18)
O3 C9 N8 111.02(17)
O3 C10 C11 107.02(19)

loop_
_geom_bond_atom_site_label_1
_geom_bond_atom_site_label_2
_geom_bond_distance
F1 C2 1.406(3)
O1 C3 1.205(3)
O2 C9 1.208(2)
O3 C9 1.349(2)
O3 C10 1.454(2)
C1 N8 1.460(2)
C1 C2 1.516(3)
C1 C7 1.536(3)
C2 C3 1.536(3)
C3 C4 1.503(3)
C4 C5 1.531(3)
C5 N8 1.459(2)
C5 C6 1.529(3)
C6 C7 1.546(3)
N8 C9 1.351(3)
C10 C11 1.504(4)

loop_
_geom_torsion_atom_site_label_1
_geom_torsion_atom_site_label_2
_geom_torsion_atom_site_label_3
_geom_torsion_atom_site_label_4
_geom_torsion
N8 C1 C2 F1 -59.7(2)
C7 C1 C2 F1 -170.40(16)
N8 C1 C2 C3 55.9(2)
C7 C1 C2 C3 -54.8(2)
F1 C2 C3 O1 -102.7(3)
C1 C2 C3 O1 139.9(2)
F1 C2 C3 C4 77.5(2)
C1 C2 C3 C4 -39.9(3)
O1 C3 C4 C5 -141.3(2)
C2 C3 C4 C5 38.5(3)
C3 C4 C5 N8 -54.0(2)
C3 C4 C5 C6 57.4(2)
N8 C5 C6 C7 30.73(19)
C4 C5 C6 C7 -85.6(2)
N8 C1 C7 C6 -21.5(2)
C2 C1 C7 C6 93.04(19)
C5 C6 C7 C1 -5.7(2)
C6 C5 N8 C9 149.79(18)
C4 C5 N8 C9 -92.0(2)
C6 C5 N8 C1 -46.71(19)
C4 C5 N8 C1 71.5(2)
C2 C1 N8 C9 89.7(2)
C7 C1 N8 C9 -154.8(2)
C2 C1 N8 C5 -72.46(19)
C7 C1 N8 C5 43.06(19)
C10 O3 C9 O2 2.5(3)
C10 O3 C9 N8 179.36(17)
C5 N8 C9 O2 -4.5(3)
C1 N8 C9 O2 -164.0(2)
C5 N8 C9 O3 178.60(16)
C1 N8 C9 O3 19.1(3)
C9 O3 C10 C11 -173.06(18)

loop_
_cod_related_entry_id
_cod_related_entry_database
_cod_related_entry_code
1 ChemSpider 9260331
